data_1505349
loop_
_publ_author_name
'Kondoh, Azusa'
'Yorimitsu, Hideki'
'Oshima, Koichiro'

_publ_contact_author 'Hideki Yorimitsu'
_publ_section_title
;
 Palladium-catalyzed anti-hydrothiolation of 1-alkynylphosphines.
;
_journal_issue 7
_journal_name_full 'Organic letters'
_journal_page_first 1383
_journal_page_last 1385
_journal_paper_doi 10.1021/ol0702876
_journal_volume 9
_journal_year 2007
_chemical_formula_sum 'C27 H35 O P S'
_chemical_formula_weight 438.58
_chemical_melting_point 144
_chemical_name_systematic
; 
 ? 
;
_space_group_IT_number 14
_symmetry_cell_setting monoclinic
_symmetry_space_group_name_Hall '-P 2ybc'
_symmetry_space_group_name_H-M 'P 1 21/c 1'
_atom_sites_solution_hydrogens geom
_atom_sites_solution_primary direct
_atom_sites_solution_secondary difmap
_audit_creation_method SHELXL-97
_cell_angle_alpha 90.00
_cell_angle_beta 109.3500(10)
_cell_angle_gamma 90.00
_cell_formula_units_Z 4
_cell_length_a 18.7397(10)
_cell_length_b 8.0855(4)
_cell_length_c 17.6231(9)
_cell_measurement_reflns_used 6591
_cell_measurement_temperature 293(2)
_cell_measurement_theta_max 26.897
_cell_measurement_theta_min 2.303
_cell_volume 2519.4(2)
_computing_cell_refinement 'Bruker SMART'
_computing_data_collection 'Bruker SMART'
_computing_data_reduction 'Bruker SHELXTL'
_computing_molecular_graphics 'Bruker SHELXTL'
_computing_publication_material 'Bruker SHELXTL'
_computing_structure_refinement 'SHELXL-97 (Sheldrick, 1997)'
_computing_structure_solution 'SHELXS-97 (Sheldrick, 1990)'
_diffrn_ambient_temperature 293(2)
_diffrn_detector_area_resol_mean 8.366
_diffrn_measured_fraction_theta_full 0.994
_diffrn_measured_fraction_theta_max 0.994
_diffrn_measurement_device_type 'CCD area detector'
_diffrn_measurement_method 'phi and omega scans'
_diffrn_radiation_monochromator graphite
_diffrn_radiation_source 'fine-focus sealed tube'
_diffrn_radiation_type MoK\a
_diffrn_radiation_wavelength 0.71073
_diffrn_reflns_av_R_equivalents 0.0182
_diffrn_reflns_av_sigmaI/netI 0.0195
_diffrn_reflns_limit_h_max 22
_diffrn_reflns_limit_h_min -23
_diffrn_reflns_limit_k_max 10
_diffrn_reflns_limit_k_min -9
_diffrn_reflns_limit_l_max 21
_diffrn_reflns_limit_l_min -22
_diffrn_reflns_number 14890
_diffrn_reflns_theta_full 27.03
_diffrn_reflns_theta_max 27.03
_diffrn_reflns_theta_min 2.30
_diffrn_standards_interval_time 250
_diffrn_standards_number 233
_exptl_absorpt_coefficient_mu 0.207
_exptl_absorpt_correction_type none
_exptl_crystal_colour ' colorless '
_exptl_crystal_density_diffrn 1.156
_exptl_crystal_density_method 'not measured'
_exptl_crystal_description ' block'
_exptl_crystal_F_000 944
_exptl_crystal_size_max 0.3
_exptl_crystal_size_mid 0.2
_exptl_crystal_size_min 0.2
_refine_diff_density_max 0.295
_refine_diff_density_min -0.224
_refine_diff_density_rms 0.048
_refine_ls_extinction_method none
_refine_ls_goodness_of_fit_ref 1.014
_refine_ls_hydrogen_treatment constr
_refine_ls_matrix_type full
_refine_ls_number_parameters 272
_refine_ls_number_reflns 5486
_refine_ls_number_restraints 0
_refine_ls_restrained_S_all 1.014
_refine_ls_R_factor_all 0.0567
_refine_ls_R_factor_gt 0.0453
_refine_ls_shift/su_max 0.001
_refine_ls_shift/su_mean 0.000
_refine_ls_structure_factor_coef Fsqd
_refine_ls_weighting_details 'calc w=1/[\s^2^(Fo^2^)+(0.0938P)^2^+0.0000P] where P=(Fo^2^+2Fc^2^)/3'
_refine_ls_weighting_scheme calc
_refine_ls_wR_factor_gt 0.1291
_refine_ls_wR_factor_ref 0.1364
_reflns_number_gt 4183
_reflns_number_total 5486
_reflns_threshold_expression >2sigma(I)
_cod_data_source_file ol0702876si20070204_114152.cif
_cod_data_source_block 2ka
_cod_depositor_comments
;
The following automatic conversions were performed:

'_symmetry_cell_setting' value 'Monoclinic' changed to 'monoclinic'
according to /home/saulius/struct/CIF-dictionaries/cif_core.dic
dictionary named 'cif_core.dic' version 2.4.1 from 2010-06-29.

Automatic conversion script
Id: cif_fix_values 1715 2011-07-08 13:25:40Z adriana 
;
_cod_original_sg_symbol_H-M P2(1)/c
_cod_database_code 1505349

loop_
_symmetry_equiv_pos_as_xyz
'x, y, z'
'-x, y+1/2, -z+1/2'
'-x, -y, -z'
'x, -y-1/2, z-1/2'

loop_
_atom_site_label
_atom_site_type_symbol
_atom_site_fract_x
_atom_site_fract_y
_atom_site_fract_z
_atom_site_U_iso_or_equiv
_atom_site_adp_type
_atom_site_occupancy
_atom_site_symmetry_multiplicity
_atom_site_calc_flag
_atom_site_refinement_flags
P1 P 0.28652(2) 1.05068(5) 0.29558(2) 0.05823(14) Uani 1 1 d .
S1 S 0.13376(2) 0.83698(6) 0.27212(2) 0.06888(16) Uani 1 1 d .
C1 C 0.18814(8) 0.80261(18) 0.20850(8) 0.0527(3) Uani 1 1 d .
C11 C -0.09203(9) 0.81079(19) 0.16842(9) 0.0608(4) Uani 1 1 d .
H11 H -0.1317 0.7602 0.1801 0.073 Uiso 1 1 calc R
C16 C 0.35008(9) 1.15725(19) 0.24989(9) 0.0600(4) Uani 1 1 d .
H16 H 0.3822 1.0748 0.2362 0.072 Uiso 1 1 calc R
C9 C 0.04150(8) 0.86074(17) 0.20227(8) 0.0531(3) Uani 1 1 d .
C3 C 0.15964(8) 0.67946(17) 0.14304(8) 0.0533(3) Uani 1 1 d .
C22 C 0.35420(9) 0.94204(19) 0.38333(9) 0.0614(4) Uani 1 1 d .
H22 H 0.3816 1.0286 0.4205 0.074 Uiso 1 1 calc R
C14 C 0.02689(9) 0.96008(17) 0.13483(9) 0.0576(4) Uani 1 1 d .
H14 H 0.0667 1.0106 0.1233 0.069 Uiso 1 1 calc R
C10 C -0.01847(9) 0.78639(19) 0.21786(9) 0.0609(4) Uani 1 1 d .
H10 H -0.0091 0.7184 0.2627 0.073 Uiso 1 1 calc R
C13 C -0.04590(10) 0.98425(19) 0.08510(10) 0.0630(4) Uani 1 1 d .
H13 H -0.0551 1.0506 0.0397 0.076 Uiso 1 1 calc R
O1 O -0.17640(7) 0.94261(16) 0.04846(7) 0.0785(3) Uani 1 1 d .
C2 C 0.25385(8) 0.88405(19) 0.22370(9) 0.0561(3) Uani 1 1 d .
H2 H 0.2852 0.8523 0.1949 0.067 Uiso 1 1 calc R
C12 C -0.10638(9) 0.91050(18) 0.10167(9) 0.0577(4) Uani 1 1 d .
C17 C 0.30232(10) 1.2453(2) 0.17297(11) 0.0762(5) Uani 1 1 d .
H17A H 0.2737 1.1637 0.1346 0.091 Uiso 1 1 calc R
H17B H 0.2665 1.3181 0.1854 0.091 Uiso 1 1 calc R
C23 C 0.41400(10) 0.8343(2) 0.36685(11) 0.0760(5) Uani 1 1 d .
H23A H 0.4433 0.9011 0.3422 0.091 Uiso 1 1 calc R
H23B H 0.3893 0.7479 0.3291 0.091 Uiso 1 1 calc R
C4 C 0.12217(10) 0.5374(2) 0.15314(12) 0.0734(5) Uani 1 1 d .
H4 H 0.1159 0.5168 0.2025 0.088 Uiso 1 1 calc R
C27 C 0.31132(11) 0.8429(2) 0.42790(10) 0.0724(4) Uani 1 1 d .
H27A H 0.2762 0.9152 0.4418 0.087 Uiso 1 1 calc R
H27B H 0.2822 0.7568 0.3928 0.087 Uiso 1 1 calc R
C21 C 0.40052(11) 1.2830(2) 0.30830(11) 0.0779(5) Uani 1 1 d .
H21A H 0.3690 1.3580 0.3264 0.093 Uiso 1 1 calc R
H21B H 0.4334 1.2252 0.3550 0.093 Uiso 1 1 calc R
C8 C 0.16777(9) 0.7069(2) 0.06871(9) 0.0664(4) Uani 1 1 d .
H8 H 0.1928 0.8010 0.0604 0.080 Uiso 1 1 calc R
C25 C 0.42393(11) 0.6585(2) 0.48699(11) 0.0827(5) Uani 1 1 d .
H25A H 0.4588 0.6168 0.5372 0.099 Uiso 1 1 calc R
H25B H 0.3997 0.5645 0.4544 0.099 Uiso 1 1 calc R
C20 C 0.44825(12) 1.3820(3) 0.27018(12) 0.0895(6) Uani 1 1 d .
H20A H 0.4840 1.3090 0.2578 0.107 Uiso 1 1 calc R
H20B H 0.4768 1.4645 0.3081 0.107 Uiso 1 1 calc R
C7 C 0.13877(11) 0.5945(3) 0.00665(12) 0.0917(6) Uani 1 1 d .
H7 H 0.1441 0.6139 -0.0432 0.110 Uiso 1 1 calc R
C19 C 0.39983(13) 1.4671(3) 0.19371(12) 0.0943(6) Uani 1 1 d .
H19A H 0.3686 1.5503 0.2070 0.113 Uiso 1 1 calc R
H19B H 0.4323 1.5226 0.1688 0.113 Uiso 1 1 calc R
C18 C 0.35003(13) 1.3455(3) 0.13519(12) 0.0914(6) Uani 1 1 d .
H18A H 0.3813 1.2713 0.1165 0.110 Uiso 1 1 calc R
H18B H 0.3171 1.4048 0.0890 0.110 Uiso 1 1 calc R
C26 C 0.36455(13) 0.7644(3) 0.50415(11) 0.0882(6) Uani 1 1 d .
H26A H 0.3892 0.8508 0.5419 0.106 Uiso 1 1 calc R
H26B H 0.3355 0.6969 0.5288 0.106 Uiso 1 1 calc R
C15 C -0.23880(11) 0.8685(3) 0.06334(14) 0.0952(6) Uani 1 1 d .
H15A H -0.2332 0.7504 0.0643 0.143 Uiso 1 1 calc R
H15B H -0.2846 0.8990 0.0216 0.143 Uiso 1 1 calc R
H15C H -0.2409 0.9057 0.1143 0.143 Uiso 1 1 calc R
C5 C 0.09431(12) 0.4275(2) 0.09147(16) 0.0971(7) Uani 1 1 d .
H5 H 0.0695 0.3327 0.0993 0.117 Uiso 1 1 calc R
C24 C 0.46717(11) 0.7554(3) 0.44360(13) 0.0883(6) Uani 1 1 d .
H24A H 0.5022 0.6824 0.4300 0.106 Uiso 1 1 calc R
H24B H 0.4964 0.8412 0.4788 0.106 Uiso 1 1 calc R
C6 C 0.10262(13) 0.4560(3) 0.01835(17) 0.1042(8) Uani 1 1 d .
H6 H 0.0835 0.3807 -0.0234 0.125 Uiso 1 1 calc R

loop_
_atom_site_aniso_label
_atom_site_aniso_U_11
_atom_site_aniso_U_22
_atom_site_aniso_U_33
_atom_site_aniso_U_23
_atom_site_aniso_U_13
_atom_site_aniso_U_12
P1 0.0556(2) 0.0565(3) 0.0593(3) -0.00574(17) 0.01460(18) 0.00004(17)
S1 0.0628(3) 0.0987(4) 0.0460(2) -0.00589(19) 0.01922(18) -0.0099(2)
C1 0.0535(7) 0.0553(8) 0.0472(7) 0.0031(6) 0.0140(6) 0.0023(6)
C11 0.0629(9) 0.0626(9) 0.0647(9) 0.0022(7) 0.0316(7) -0.0071(7)
C16 0.0587(8) 0.0558(9) 0.0603(9) -0.0009(6) 0.0126(7) -0.0004(7)
C9 0.0605(8) 0.0538(8) 0.0493(7) -0.0058(6) 0.0239(6) -0.0035(6)
C3 0.0505(7) 0.0517(8) 0.0532(8) 0.0000(6) 0.0110(6) 0.0044(6)
C22 0.0632(9) 0.0573(9) 0.0565(8) -0.0068(6) 0.0103(7) -0.0046(7)
C14 0.0660(9) 0.0519(8) 0.0631(9) 0.0008(6) 0.0325(7) -0.0060(7)
C10 0.0692(9) 0.0647(9) 0.0553(8) 0.0077(7) 0.0295(7) -0.0030(7)
C13 0.0751(10) 0.0567(9) 0.0635(9) 0.0131(7) 0.0316(8) 0.0030(8)
O1 0.0637(7) 0.0864(8) 0.0826(8) 0.0175(6) 0.0206(6) 0.0065(6)
C2 0.0524(8) 0.0586(8) 0.0566(8) -0.0030(6) 0.0170(6) 0.0004(6)
C12 0.0615(9) 0.0541(8) 0.0599(8) -0.0012(7) 0.0233(7) 0.0040(7)
C17 0.0694(10) 0.0802(12) 0.0663(10) 0.0063(8) 0.0055(8) -0.0080(9)
C23 0.0656(10) 0.0795(12) 0.0817(11) 0.0131(9) 0.0227(9) 0.0105(8)
C4 0.0732(11) 0.0560(10) 0.0863(12) 0.0028(8) 0.0200(9) -0.0044(8)
C27 0.0813(11) 0.0756(11) 0.0613(9) 0.0017(8) 0.0252(8) 0.0046(9)
C21 0.0814(11) 0.0731(11) 0.0661(10) 0.0008(8) 0.0068(9) -0.0214(9)
C8 0.0632(9) 0.0783(10) 0.0575(9) -0.0069(8) 0.0198(7) 0.0020(8)
C25 0.0903(13) 0.0696(11) 0.0707(11) 0.0065(9) 0.0032(10) 0.0003(10)
C20 0.0864(13) 0.0844(13) 0.0832(13) 0.0094(10) 0.0084(10) -0.0296(10)
C7 0.0796(12) 0.1253(18) 0.0675(11) -0.0300(11) 0.0206(9) 0.0135(13)
C19 0.1026(15) 0.0782(13) 0.0878(13) 0.0187(10) 0.0122(11) -0.0226(11)
C18 0.0978(14) 0.0931(14) 0.0705(11) 0.0177(10) 0.0108(10) -0.0159(11)
C26 0.1127(16) 0.0861(13) 0.0617(10) 0.0054(9) 0.0235(10) 0.0061(12)
C15 0.0595(11) 0.1102(16) 0.1111(16) 0.0116(13) 0.0218(10) -0.0015(10)
C5 0.0904(14) 0.0592(11) 0.133(2) -0.0209(12) 0.0246(14) -0.0106(10)
C24 0.0658(11) 0.0805(13) 0.1029(14) 0.0126(11) 0.0067(10) 0.0072(9)
C6 0.0858(14) 0.0931(16) 0.125(2) -0.0558(14) 0.0229(13) -0.0007(12)

loop_
_atom_type_symbol
_atom_type_description
_atom_type_scat_dispersion_real
_atom_type_scat_dispersion_imag
_atom_type_scat_source
C C 0.0033 0.0016 'International Tables Vol C Tables 4.2.6.8 and 6.1.1.4'
H H 0.0000 0.0000 'International Tables Vol C Tables 4.2.6.8 and 6.1.1.4'
O O 0.0106 0.0060 'International Tables Vol C Tables 4.2.6.8 and 6.1.1.4'
P P 0.1023 0.0942 'International Tables Vol C Tables 4.2.6.8 and 6.1.1.4'
S S 0.1246 0.1234 'International Tables Vol C Tables 4.2.6.8 and 6.1.1.4'

loop_
_geom_angle_atom_site_label_1
_geom_angle_atom_site_label_2
_geom_angle_atom_site_label_3
_geom_angle
C2 P1 C16 99.13(7)
C2 P1 C22 102.08(7)
C16 P1 C22 102.75(7)
C1 S1 C9 102.21(6)
C2 C1 C3 123.68(13)
C2 C1 S1 118.64(11)
C3 C1 S1 117.63(10)
C10 C11 C12 119.66(14)
C17 C16 C21 109.65(13)
C17 C16 P1 109.22(11)
C21 C16 P1 111.03(11)
C10 C9 C14 118.76(14)
C10 C9 S1 119.12(11)
C14 C9 S1 122.00(11)
C8 C3 C4 118.18(15)
C8 C3 C1 120.26(13)
C4 C3 C1 121.54(14)
C23 C22 C27 110.15(13)
C23 C22 P1 116.96(11)
C27 C22 P1 110.21(11)
C13 C14 C9 120.26(14)
C11 C10 C9 121.42(14)
C14 C13 C12 120.75(14)
C12 O1 C15 117.32(13)
C1 C2 P1 125.41(12)
O1 C12 C11 124.82(14)
O1 C12 C13 116.03(13)
C11 C12 C13 119.14(14)
C18 C17 C16 112.41(15)
C22 C23 C24 112.06(16)
C5 C4 C3 120.82(19)
C26 C27 C22 111.78(16)
C20 C21 C16 112.15(15)
C3 C8 C7 120.23(18)
C24 C25 C26 111.28(16)
C21 C20 C19 111.50(17)
C6 C7 C8 120.3(2)
C18 C19 C20 111.40(17)
C19 C18 C17 111.76(18)
C25 C26 C27 111.72(16)
C6 C5 C4 120.5(2)
C25 C24 C23 111.34(16)
C5 C6 C7 119.99(19)

loop_
_geom_bond_atom_site_label_1
_geom_bond_atom_site_label_2
_geom_bond_distance
P1 C2 1.8112(15)
P1 C16 1.8561(16)
P1 C22 1.8634(16)
S1 C1 1.7692(14)
S1 C9 1.7694(15)
C1 C2 1.343(2)
C1 C3 1.4829(19)
C11 C10 1.379(2)
C11 C12 1.377(2)
C16 C17 1.530(2)
C16 C21 1.530(2)
C9 C10 1.380(2)
C9 C14 1.385(2)
C3 C8 1.386(2)
C3 C4 1.388(2)
C22 C23 1.521(2)
C22 C27 1.524(2)
C14 C13 1.369(2)
C13 C12 1.395(2)
O1 C12 1.3614(19)
O1 C15 1.414(2)
C17 C18 1.515(3)
C23 C24 1.529(3)
C4 C5 1.367(3)
C27 C26 1.521(3)
C21 C20 1.513(3)
C8 C7 1.387(3)
C25 C24 1.505(3)
C25 C26 1.512(3)
C20 C19 1.518(3)
C7 C6 1.359(3)
C19 C18 1.504(3)
C5 C6 1.368(3)

loop_
_cod_related_entry_id
_cod_related_entry_code
_cod_related_entry_database
1 21199587 ChemSpider
